data_2234131
loop_
_publ_author_name
'Shahid, Bilal'
'Zia-ur-Rehman, Muhammad'
'Nadeem Arshad, Muhammad'
'Nazir, Rabia'
'\,Sahin, Ertan'

_publ_section_title
;
 3,4-Dimethylpyrano[2,3-<i>c</i>]pyrazol-6(2<i>H</i>)-one
;
_journal_coeditor_code BT5857
_journal_issue 4
_journal_name_full 'Acta Crystallographica Section E'
_journal_page_first o1217
_journal_paper_doi 10.1107/S1600536812012779
_journal_volume 68
_journal_year 2012
_chemical_formula_iupac 'C8 H8 N2 O2'
_chemical_formula_moiety 'C8 H8 N2 O2'
_chemical_formula_sum 'C8 H8 N2 O2'
_chemical_formula_weight 164.16
_chemical_melting_point 518
_chemical_name_systematic
;
3,4-Dimethylpyrano[2,3-<i>c</i>]pyrazol-6(2<i>H</i>)-one
;
_space_group_IT_number 14
_symmetry_cell_setting monoclinic
_symmetry_space_group_name_Hall '-P 2yn'
_symmetry_space_group_name_H-M 'P 1 21/n 1'
_atom_sites_solution_hydrogens geom
_atom_sites_solution_primary direct
_atom_sites_solution_secondary difmap
_audit_creation_method SHELXL-97
_cell_angle_alpha 90.00
_cell_angle_beta 96.091(2)
_cell_angle_gamma 90.00
_cell_formula_units_Z 8
_cell_length_a 13.6219(3)
_cell_length_b 6.8766(2)
_cell_length_c 16.2369(4)
_cell_measurement_reflns_used 5051
_cell_measurement_temperature 296(2)
_cell_measurement_theta_max 27.76
_cell_measurement_theta_min 2.52
_cell_volume 1512.36(7)
_computing_cell_refinement 'SAINT (Bruker, 2007)'
_computing_data_collection 'APEX2 (Bruker, 2007)'
_computing_data_reduction 'SAINT (Bruker, 2007)'
_computing_molecular_graphics 'ORTEP-3 for Windows (Farrugia, 1997) and PLATON (Spek, 2009)'
_computing_publication_material 'WinGX (Farrugia, 1999) and PLATON (Spek, 2009)'
_computing_structure_refinement 'SHELXL97 (Sheldrick, 2008)'
_computing_structure_solution 'SHELXS97 (Sheldrick, 2008)'
_diffrn_ambient_temperature 296(2)
_diffrn_measured_fraction_theta_full 1.000
_diffrn_measured_fraction_theta_max 0.998
_diffrn_measurement_device_type 'Bruker Kappa APEXII CCD'
_diffrn_measurement_method '\f and \w scans'
_diffrn_radiation_monochromator graphite
_diffrn_radiation_source 'fine-focus sealed tube'
_diffrn_radiation_type MoK\a
_diffrn_radiation_wavelength 0.71073
_diffrn_reflns_av_R_equivalents 0.0314
_diffrn_reflns_av_sigmaI/netI 0.0288
_diffrn_reflns_limit_h_max 18
_diffrn_reflns_limit_h_min -18
_diffrn_reflns_limit_k_max 9
_diffrn_reflns_limit_k_min -8
_diffrn_reflns_limit_l_max 18
_diffrn_reflns_limit_l_min -21
_diffrn_reflns_number 16831
_diffrn_reflns_theta_full 26.00
_diffrn_reflns_theta_max 28.33
_diffrn_reflns_theta_min 1.86
_diffrn_standards_number 0
_exptl_absorpt_coefficient_mu 0.106
_exptl_absorpt_correction_T_max 0.9888
_exptl_absorpt_correction_T_min 0.9699
_exptl_absorpt_correction_type multi-scan
_exptl_absorpt_process_details '(SADABS; Bruker, 2007)'
_exptl_crystal_colour Yellow
_exptl_crystal_density_diffrn 1.443
_exptl_crystal_density_method 'not measured'
_exptl_crystal_description needle
_exptl_crystal_F_000 688
_exptl_crystal_size_max 0.30
_exptl_crystal_size_mid 0.18
_exptl_crystal_size_min 0.11
_refine_diff_density_max 0.234
_refine_diff_density_min -0.155
_refine_ls_extinction_coef 0.0060(10)
_refine_ls_extinction_expression Fc^*^=kFc[1+0.001xFc^2^\l^3^/sin(2\q)]^-1/4^
_refine_ls_extinction_method 'SHELXL97 (Sheldrick, 2008)'
_refine_ls_goodness_of_fit_ref 1.016
_refine_ls_hydrogen_treatment mixed
_refine_ls_matrix_type full
_refine_ls_number_parameters 228
_refine_ls_number_reflns 3770
_refine_ls_number_restraints 0
_refine_ls_restrained_S_all 1.016
_refine_ls_R_factor_all 0.0677
_refine_ls_R_factor_gt 0.0414
_refine_ls_shift/su_max 0.000
_refine_ls_shift/su_mean 0.000
_refine_ls_structure_factor_coef Fsqd
_refine_ls_weighting_details 'calc w=1/[\s^2^(Fo^2^)+(0.0553P)^2^+0.3127P] where P=(Fo^2^+2Fc^2^)/3'
_refine_ls_weighting_scheme calc
_refine_ls_wR_factor_gt 0.1018
_refine_ls_wR_factor_ref 0.1169
_reflns_number_gt 2654
_reflns_number_total 3770
_reflns_threshold_expression I>2\s(I)
_cod_data_source_file bt5857.cif
_cod_data_source_block I
_cod_original_sg_symbol_H-M 'P 21/n'
_cod_database_code 2234131
_cod_database_fobs_code 2234131

loop_
_symmetry_equiv_pos_as_xyz
'x, y, z'
'-x+1/2, y+1/2, -z+1/2'
'-x, -y, -z'
'x-1/2, -y-1/2, z-1/2'

loop_
_atom_site_type_symbol
_atom_site_label
_atom_site_fract_x
_atom_site_fract_y
_atom_site_fract_z
_atom_site_U_iso_or_equiv
_atom_site_adp_type
_atom_site_calc_flag
_atom_site_refinement_flags
_atom_site_occupancy
_atom_site_symmetry_multiplicity
O O1 0.14791(7) 0.41930(15) 0.44365(6) 0.0399(3) Uani d . 1 1
O O2 0.13549(8) 0.13137(18) 0.50096(7) 0.0512(3) Uani d . 1 1
O O3 0.00479(8) 0.23381(15) 0.19680(7) 0.0417(3) Uani d . 1 1
O O4 0.14510(8) 0.19091(16) 0.27386(7) 0.0493(3) Uani d . 1 1
N N1 0.14966(10) 0.7225(2) 0.38066(8) 0.0445(3) Uani d . 1 1
N N2 0.07651(10) 0.8288(2) 0.33725(9) 0.0446(3) Uani d . 1 1
N N3 -0.14217(10) 0.2981(2) 0.11578(9) 0.0480(4) Uani d . 1 1
N N4 -0.17201(10) 0.4537(2) 0.06663(9) 0.0475(4) Uani d . 1 1
C C1 0.09219(11) 0.2599(2) 0.46042(9) 0.0372(3) Uani d . 1 1
C C2 -0.01109(11) 0.2563(2) 0.43051(9) 0.0375(3) Uani d . 1 1
H H2 -0.0480 0.1485 0.4431 0.045 Uiso calc R 1 1
C C3 -0.05750(10) 0.4004(2) 0.38520(9) 0.0341(3) Uani d . 1 1
C C4 0.00154(10) 0.5642(2) 0.36819(8) 0.0333(3) Uani d . 1 1
C C5 0.10172(10) 0.5654(2) 0.39826(9) 0.0351(3) Uani d . 1 1
C C6 -0.01200(11) 0.7428(2) 0.32825(9) 0.0375(3) Uani d . 1 1
C C7 -0.10067(12) 0.8367(3) 0.28407(10) 0.0487(4) Uani d . 1 1
H H7A -0.0840 0.9652 0.2671 0.073 Uiso calc R 1 1
H H7B -0.1518 0.8446 0.3204 0.073 Uiso calc R 1 1
H H7C -0.1236 0.7610 0.2362 0.073 Uiso calc R 1 1
C C8 -0.16479(11) 0.3900(3) 0.35436(11) 0.0473(4) Uani d . 1 1
H H8A -0.1921 0.2711 0.3729 0.071 Uiso calc R 1 1
H H8B -0.1724 0.3937 0.2949 0.071 Uiso calc R 1 1
H H8C -0.1987 0.4986 0.3755 0.071 Uiso calc R 1 1
C C9 0.09864(11) 0.2979(2) 0.22481(9) 0.0364(3) Uani d . 1 1
C C10 0.13176(10) 0.4804(2) 0.19482(9) 0.0368(3) Uani d . 1 1
H H10 0.1960 0.5196 0.2121 0.044 Uiso calc R 1 1
C C11 0.07528(10) 0.5986(2) 0.14298(9) 0.0332(3) Uani d . 1 1
C C12 -0.02244(10) 0.5304(2) 0.11579(8) 0.0333(3) Uani d . 1 1
C C13 -0.05254(11) 0.3506(2) 0.14382(9) 0.0363(3) Uani d . 1 1
C C14 -0.10441(11) 0.5942(2) 0.06431(9) 0.0380(3) Uani d . 1 1
C C15 -0.12391(13) 0.7747(3) 0.01454(11) 0.0509(4) Uani d . 1 1
H H15A -0.1839 0.7596 -0.0217 0.076 Uiso calc R 1 1
H H15B -0.0700 0.7980 -0.0178 0.076 Uiso calc R 1 1
H H15C -0.1304 0.8828 0.0510 0.076 Uiso calc R 1 1
C C16 0.11158(13) 0.7903(2) 0.11518(11) 0.0481(4) Uani d . 1 1
H H16A 0.1782 0.8107 0.1394 0.072 Uiso calc R 1 1
H H16B 0.0702 0.8923 0.1324 0.072 Uiso calc R 1 1
H H16C 0.1097 0.7911 0.0559 0.072 Uiso calc R 1 1
H H2N 0.0908(14) 0.948(3) 0.3166(11) 0.058 Uiso d . 1 1
H H4N -0.2329(15) 0.450(3) 0.0380(11) 0.058 Uiso d . 1 1

loop_
_atom_site_aniso_label
_atom_site_aniso_U_11
_atom_site_aniso_U_22
_atom_site_aniso_U_33
_atom_site_aniso_U_12
_atom_site_aniso_U_13
_atom_site_aniso_U_23
O1 0.0295(5) 0.0439(6) 0.0448(6) 0.0013(4) -0.0031(4) 0.0031(5)
O2 0.0412(6) 0.0510(7) 0.0590(7) 0.0083(5) -0.0059(5) 0.0141(6)
O3 0.0400(6) 0.0337(5) 0.0503(6) -0.0062(4) -0.0005(5) 0.0064(5)
O4 0.0461(7) 0.0435(6) 0.0568(7) 0.0067(5) -0.0016(5) 0.0123(5)
N1 0.0365(7) 0.0427(7) 0.0533(8) -0.0043(6) 0.0002(6) 0.0018(6)
N2 0.0455(8) 0.0362(7) 0.0518(8) -0.0023(6) 0.0037(6) 0.0039(6)
N3 0.0368(7) 0.0496(8) 0.0561(9) -0.0102(6) -0.0017(6) 0.0001(7)
N4 0.0332(7) 0.0567(9) 0.0504(8) -0.0009(6) -0.0051(6) -0.0039(7)
C1 0.0344(8) 0.0406(8) 0.0361(8) 0.0032(6) 0.0014(6) 0.0002(6)
C2 0.0318(7) 0.0398(8) 0.0409(8) -0.0023(6) 0.0028(6) 0.0035(6)
C3 0.0289(7) 0.0405(8) 0.0330(7) 0.0008(6) 0.0037(6) -0.0025(6)
C4 0.0305(7) 0.0368(7) 0.0323(7) 0.0015(6) 0.0022(6) -0.0013(6)
C5 0.0307(7) 0.0387(8) 0.0352(8) 0.0001(6) 0.0009(6) -0.0020(6)
C6 0.0387(8) 0.0369(8) 0.0371(8) 0.0023(6) 0.0044(6) -0.0008(6)
C7 0.0493(10) 0.0450(9) 0.0510(10) 0.0092(7) 0.0017(8) 0.0084(7)
C8 0.0304(8) 0.0539(10) 0.0564(10) -0.0017(7) -0.0001(7) 0.0063(8)
C9 0.0339(8) 0.0348(8) 0.0404(8) 0.0027(6) 0.0035(6) -0.0002(6)
C10 0.0278(7) 0.0380(8) 0.0443(8) -0.0033(6) 0.0021(6) -0.0009(6)
C11 0.0333(7) 0.0318(7) 0.0353(7) -0.0013(6) 0.0067(6) -0.0027(6)
C12 0.0325(7) 0.0327(7) 0.0351(8) 0.0012(6) 0.0051(6) -0.0025(6)
C13 0.0333(8) 0.0367(8) 0.0386(8) -0.0028(6) 0.0023(6) -0.0015(6)
C14 0.0351(8) 0.0434(8) 0.0352(8) 0.0053(7) 0.0022(6) -0.0046(6)
C15 0.0498(10) 0.0539(10) 0.0477(10) 0.0141(8) -0.0013(8) 0.0043(8)
C16 0.0486(10) 0.0381(9) 0.0577(10) -0.0075(7) 0.0059(8) 0.0065(7)

loop_
_atom_type_symbol
_atom_type_description
_atom_type_scat_dispersion_real
_atom_type_scat_dispersion_imag
_atom_type_scat_source
C C 0.0033 0.0016 'International Tables Vol C Tables 4.2.6.8 and 6.1.1.4'
H H 0.0000 0.0000 'International Tables Vol C Tables 4.2.6.8 and 6.1.1.4'
N N 0.0061 0.0033 'International Tables Vol C Tables 4.2.6.8 and 6.1.1.4'
O O 0.0106 0.0060 'International Tables Vol C Tables 4.2.6.8 and 6.1.1.4'

loop_
_geom_angle_atom_site_label_1
_geom_angle_atom_site_label_2
_geom_angle_atom_site_label_3
_geom_angle
C5 O1 C1 117.54(11)
C13 O3 C9 117.92(11)
C5 N1 N2 101.55(12)
C6 N2 N1 114.76(13)
C6 N2 H2N 125.6(12)
N1 N2 H2N 119.7(12)
C13 N3 N4 101.29(13)
C14 N4 N3 114.69(13)
C14 N4 H4N 126.9(12)
N3 N4 H4N 118.4(12)
O2 C1 O1 116.08(13)
O2 C1 C2 124.78(15)
O1 C1 C2 119.13(13)
C3 C2 C1 123.74(14)
C3 C2 H2 118.1
C1 C2 H2 118.1
C2 C3 C4 116.33(13)
C2 C3 C8 122.12(14)
C4 C3 C8 121.55(13)
C6 C4 C5 103.48(13)
C6 C4 C3 137.45(14)
C5 C4 C3 119.05(13)
N1 C5 O1 120.99(13)
N1 C5 C4 114.79(13)
O1 C5 C4 124.21(13)
N2 C6 C4 105.43(13)
N2 C6 C7 122.57(14)
C4 C6 C7 132.00(14)
C6 C7 H7A 109.5
C6 C7 H7B 109.5
H7A C7 H7B 109.5
C6 C7 H7C 109.5
H7A C7 H7C 109.5
H7B C7 H7C 109.5
C3 C8 H8A 109.5
C3 C8 H8B 109.5
H8A C8 H8B 109.5
C3 C8 H8C 109.5
H8A C8 H8C 109.5
H8B C8 H8C 109.5
O4 C9 O3 114.99(13)
O4 C9 C10 126.33(14)
O3 C9 C10 118.68(13)
C11 C10 C9 123.95(13)
C11 C10 H10 118.0
C9 C10 H10 118.0
C10 C11 C12 116.31(13)
C10 C11 C16 122.29(14)
C12 C11 C16 121.39(13)
C14 C12 C13 103.33(13)
C14 C12 C11 137.69(14)
C13 C12 C11 118.98(13)
N3 C13 O3 120.62(13)
N3 C13 C12 115.28(14)
O3 C13 C12 124.10(13)
N4 C14 C12 105.41(13)
N4 C14 C15 122.24(14)
C12 C14 C15 132.35(15)
C14 C15 H15A 109.5
C14 C15 H15B 109.5
H15A C15 H15B 109.5
C14 C15 H15C 109.5
H15A C15 H15C 109.5
H15B C15 H15C 109.5
C11 C16 H16A 109.5
C11 C16 H16B 109.5
H16A C16 H16B 109.5
C11 C16 H16C 109.5
H16A C16 H16C 109.5
H16B C16 H16C 109.5

loop_
_geom_bond_atom_site_label_1
_geom_bond_atom_site_label_2
_geom_bond_distance
O1 C5 1.3603(17)
O1 C1 1.3768(18)
O2 C1 1.2165(18)
O3 C13 1.3609(18)
O3 C9 1.3828(18)
O4 C9 1.2122(18)
N1 C5 1.3094(19)
N1 N2 1.3695(19)
N2 C6 1.337(2)
N2 H2N 0.912(19)
N3 C13 1.3076(19)
N3 N4 1.370(2)
N4 C14 1.338(2)
N4 H4N 0.91(2)
C1 C2 1.439(2)
C2 C3 1.351(2)
C2 H2 0.9300
C3 C4 1.428(2)
C3 C8 1.495(2)
C4 C6 1.392(2)
C4 C5 1.3998(19)
C6 C7 1.485(2)
C7 H7A 0.9600
C7 H7B 0.9600
C7 H7C 0.9600
C8 H8A 0.9600
C8 H8B 0.9600
C8 H8C 0.9600
C9 C10 1.436(2)
C10 C11 1.350(2)
C10 H10 0.9300
C11 C12 1.4361(19)
C11 C16 1.495(2)
C12 C14 1.393(2)
C12 C13 1.394(2)
C14 C15 1.489(2)
C15 H15A 0.9600
C15 H15B 0.9600
C15 H15C 0.9600
C16 H16A 0.9600
C16 H16B 0.9600
C16 H16C 0.9600

loop_
_geom_hbond_atom_site_label_D
_geom_hbond_atom_site_label_H
_geom_hbond_atom_site_label_A
_geom_hbond_site_symmetry_A
_geom_hbond_distance_DH
_geom_hbond_distance_HA
_geom_hbond_distance_DA
_geom_hbond_angle_DHA
N4 H4N O2 4_565 0.91(2) 1.91(2) 2.7860(17) 160.9(17)
N2 H2N O4 1_565 0.912(19) 1.984(19) 2.8872(18) 170.4(17)
C2 H2 O2 3_556 0.93 2.49 3.4082(19) 171.2
C7 H7A O3 1_565 0.96 2.54 3.458(2) 159.3
C10 H10 O4 2 0.93 2.45 3.3563(18) 163.6

loop_
_geom_torsion_atom_site_label_1
_geom_torsion_atom_site_label_2
_geom_torsion_atom_site_label_3
_geom_torsion_atom_site_label_4
_geom_torsion
C5 N1 N2 C6 -0.04(18)
C13 N3 N4 C14 0.15(18)
C5 O1 C1 O2 179.84(13)
C5 O1 C1 C2 -0.76(19)
O2 C1 C2 C3 -179.65(15)
O1 C1 C2 C3 1.0(2)
C1 C2 C3 C4 -0.8(2)
C1 C2 C3 C8 179.23(14)
C2 C3 C4 C6 -177.72(16)
C8 C3 C4 C6 2.3(3)
C2 C3 C4 C5 0.4(2)
C8 C3 C4 C5 -179.65(14)
N2 N1 C5 O1 -178.64(13)
N2 N1 C5 C4 0.29(17)
C1 O1 C5 N1 179.23(13)
C1 O1 C5 C4 0.4(2)
C6 C4 C5 N1 -0.42(17)
C3 C4 C5 N1 -179.09(13)
C6 C4 C5 O1 178.48(13)
C3 C4 C5 O1 -0.2(2)
N1 N2 C6 C4 -0.21(18)
N1 N2 C6 C7 179.12(14)
C5 C4 C6 N2 0.35(15)
C3 C4 C6 N2 178.62(16)
C5 C4 C6 C7 -178.89(16)
C3 C4 C6 C7 -0.6(3)
C13 O3 C9 O4 177.73(13)
C13 O3 C9 C10 -1.88(19)
O4 C9 C10 C11 -176.82(15)
O3 C9 C10 C11 2.8(2)
C9 C10 C11 C12 -1.7(2)
C9 C10 C11 C16 178.13(14)
C10 C11 C12 C14 -179.24(16)
C16 C11 C12 C14 0.9(3)
C10 C11 C12 C13 0.0(2)
C16 C11 C12 C13 -179.86(14)
N4 N3 C13 O3 179.70(13)
N4 N3 C13 C12 -0.08(17)
C9 O3 C13 N3 -179.50(13)
C9 O3 C13 C12 0.3(2)
C14 C12 C13 N3 -0.02(17)
C11 C12 C13 N3 -179.50(13)
C14 C12 C13 O3 -179.79(13)
C11 C12 C13 O3 0.7(2)
N3 N4 C14 C12 -0.16(18)
N3 N4 C14 C15 -179.68(14)
C13 C12 C14 N4 0.10(15)
C11 C12 C14 N4 179.43(16)
C13 C12 C14 C15 179.54(16)
C11 C12 C14 C15 -1.1(3)

loop_
_cod_related_entry_id
_cod_related_entry_database
_cod_related_entry_code
1 ChemSpider 615430
